data_7718830
loop_
_publ_author_name
'Drze&#x17c;d&#x17c;on, Joanna'
'Bia&#x142;ek, Marzena'
'Zappia, Stefania'
'Lopresti, Mattia'
'Palin, Luca'
'Jarzembska, Katarzyna N.'
'Kami&#x144;ski, Rados&#x142;aw'
'Datta, Janusz'

_publ_section_title
;
 Nb(V), Ta(V), and V(IV) catalyst-driven development of
 temperature-responsive self-healing materials based on methyl
 methacrylate.
;
_journal_issue 25
_journal_name_full 'Dalton transactions (Cambridge, England : 2003)'
_journal_page_first 9901
_journal_page_last 9913
_journal_paper_doi 10.1039/d5dt01073j
_journal_volume 54
_journal_year 2025
_chemical_formula_moiety 'C6 H14 Cl3 N2 Nb O3'
_chemical_formula_sum 'C6 H14 Cl3 N2 Nb O3'
_chemical_formula_weight 361.5
_space_group_IT_number 2
_space_group_name_Hall '-P 1'
_space_group_name_H-M_alt 'P -1'
_symmetry_cell_setting triclinic
_symmetry_Int_Tables_number 2
_symmetry_space_group_name_Hall '-P 1'
_symmetry_space_group_name_H-M 'P -1'
_audit_update_record
;
2024-10-15 deposited with the CCDC.	2025-05-29 downloaded from the CCDC.
;
_cell_angle_alpha 77.68(3)
_cell_angle_beta 83.50(3)
_cell_angle_gamma 68.93(3)
_cell_formula_units_Z 2
_cell_length_a 6.196(2)
_cell_length_b 8.560(2)
_cell_length_c 13.574(3)
_cell_measurement_reflns_used 5312
_cell_measurement_temperature 100
_cell_measurement_theta_max 75.18
_cell_measurement_theta_min 3.21
_cell_volume 655.8(3)
_computing_cell_refinement 'CrysAlisPro 1.171.43.113a (Rigaku OD, 2024)'
_computing_data_collection 'CrysAlisPro system (CCD 42.94a (release 21-06-2023))'
_computing_data_reduction 'CrysAlisPro 1.171.43.113a (Rigaku OD, 2024)'
_diffrn_ambient_temperature 100
_diffrn_detector 'CCD plate'
_diffrn_detector_area_resol_mean 5.2687
_diffrn_measured_fraction_theta_full 0.99
_diffrn_measured_fraction_theta_max 0.99
_diffrn_measurement_device 'four-circle diffractometer'
_diffrn_measurement_device_type 'SuperNova, Single source at offset/far, Atlas'
_diffrn_measurement_method '\w scans'
_diffrn_radiation_monochromator mirror
_diffrn_radiation_probe x-ray
_diffrn_radiation_source 'X-ray tube'
_diffrn_radiation_type 'Cu K\a'
_diffrn_radiation_wavelength 1.54184
_diffrn_reflns_av_R_equivalents 0.0585
_diffrn_reflns_av_unetI/netI 0.0414
_diffrn_reflns_limit_h_max 7
_diffrn_reflns_limit_h_min -7
_diffrn_reflns_limit_k_max 10
_diffrn_reflns_limit_k_min -10
_diffrn_reflns_limit_l_max 17
_diffrn_reflns_limit_l_min -16
_diffrn_reflns_number 9586
_diffrn_reflns_theta_full 76
_diffrn_reflns_theta_max 76
_diffrn_reflns_theta_min 3.34
_diffrn_source 'micro-focus sealed X-ray tube'
_exptl_absorpt_coefficient_mu 13.061
_exptl_absorpt_correction_T_max 1
_exptl_absorpt_correction_T_min 0.45
_exptl_absorpt_correction_type multi-scan
_exptl_absorpt_process_details
;
CrysAlisPro 1.171.43.113a (Rigaku Oxford Diffraction, 2024)
Empirical absorption correction using spherical harmonics,
implemented in SCALE3 ABSPACK scaling algorithm.
;
_exptl_crystal_colour colourless
_exptl_crystal_density_diffrn 1.8304
_exptl_crystal_description 'small block'
_exptl_crystal_F_000 360
_exptl_crystal_size_max 0.096
_exptl_crystal_size_mid 0.069
_exptl_crystal_size_min 0.036
_refine_diff_density_max 2.09
_refine_diff_density_min -1.67
_refine_ls_extinction_method none
_refine_ls_goodness_of_fit_gt 2.7921
_refine_ls_goodness_of_fit_ref 2.7650
_refine_ls_hydrogen_treatment constr
_refine_ls_number_constraints 56
_refine_ls_number_parameters 136
_refine_ls_number_reflns 2695
_refine_ls_number_restraints 0
_refine_ls_R_factor_all 0.0738
_refine_ls_R_factor_gt 0.0635
_refine_ls_shift/su_max 0.0187
_refine_ls_shift/su_mean 0.0019
_refine_ls_structure_factor_coef Fsqd
_refine_ls_weighting_details 'calc w=1/[\s^2^(Fo^2^)+(0.02P)^2^+0.0000P] where P=(Fo^2^+2Fc^2^)/3'
_refine_ls_weighting_scheme sigma
_refine_ls_wR_factor_gt 0.1507
_refine_ls_wR_factor_ref 0.1638
_reflns_number_gt 2257
_reflns_number_total 2695
_reflns_threshold_expression I>3\s(I)
_cod_data_source_file d5dt01073j2.cif
_cod_data_source_block Nb-1
_cod_depositor_comments
;
The following automatic conversions were performed:

data item '_diffrn_radiation_probe' value 'X-ray' was changed to
'x-ray' in accordance with the
/home/data/users/saulius/crontab/automatic-downloads/rss-feeds/RSC/lib/dictionaries/cif_core.dic
dictionary named 'cif_core.dic' version 2.4.2 last updated on
2011-04-26.

Automatic conversion script
Id: cif_fix_values 8170 2020-07-09 18:12:32Z antanas 

 Adding full bibliography for 7718829--7718831.cif.
;
_cod_database_code 7718830

loop_
_space_group_symop_id
_space_group_symop_operation_xyz
1 x,y,z
2 -x,-y,-z

loop_
_atom_site_label
_atom_site_type_symbol
_atom_site_fract_x
_atom_site_fract_y
_atom_site_fract_z
_atom_site_adp_type
_atom_site_U_iso_or_equiv
_atom_site_site_symmetry_multiplicity
_atom_site_occupancy
_atom_site_calc_flag
_atom_site_refinement_flags
_atom_site_disorder_assembly
_atom_site_disorder_group
Nb1 Nb -0.52795(10) 0.74980(8) 0.73502(5) Uani 0.0285(2) 2 1 d . . .
Cl1 Cl -0.6180(3) 0.5216(2) 0.69310(14) Uani 0.0335(6) 2 1 d . . .
Cl2 Cl -0.6782(3) 0.7088(3) 0.90289(14) Uani 0.0356(7) 2 1 d . . .
Cl3 Cl -0.3429(3) 0.9305(3) 0.77478(14) Uani 0.0363(7) 2 1 d . . .
O3 O -0.7646(10) 0.9080(8) 0.6815(4) Uani 0.038(2) 2 1 d . . .
O1 O -0.3266(9) 0.7522(7) 0.5984(4) Uani 0.0318(19) 2 1 d . . .
N1 N -0.0354(11) 0.7490(9) 0.4838(5) Uani 0.032(2) 2 1 d . . .
C1 C -0.1431(13) 0.7775(10) 0.5719(5) Uani 0.029(3) 2 1 d . . .
C2 C -0.1374(15) 0.6897(11) 0.4140(6) Uani 0.036(3) 2 1 d . . .
C3 C 0.1800(13) 0.7825(10) 0.4516(6) Uani 0.034(3) 2 1 d . . .
H1 H -0.075843 0.819115 0.616389 Uiso 0.0352 2 1 d . . .
H2a H -0.024414 0.650317 0.361985 Uiso 0.0433 2 1 d . . .
H2b H -0.186689 0.598051 0.449842 Uiso 0.0433 2 1 d . . .
H2c H -0.268237 0.781776 0.384064 Uiso 0.0433 2 1 d . . .
H3a H 0.150052 0.880052 0.397961 Uiso 0.0412 2 1 d . . .
H3b H 0.239872 0.804185 0.507495 Uiso 0.0412 2 1 d . . .
H3c H 0.291365 0.685134 0.428133 Uiso 0.0412 2 1 d . . .
O2 O -0.2085(9) 0.5351(7) 0.7866(5) Uani 0.035(2) 2 1 d . . .
N2 N 0.0466(12) 0.3150(9) 0.8816(5) Uani 0.035(3) 2 1 d . . .
C4 C -0.0437(12) 0.4739(9) 0.8462(6) Uani 0.030(2) 2 1 d . . .
C5 C -0.0387(16) 0.1885(9) 0.8594(7) Uani 0.042(3) 2 1 d . . .
C6 C 0.2462(17) 0.2541(17) 0.9451(8) Uani 0.057(4) 2 1 d . . .
H4 H 0.016888 0.550856 0.865854 Uiso 0.036 2 1 d . . .
H5a H 0.089452 0.09472 0.840782 Uiso 0.0504 2 1 d . . .
H5b H -0.119398 0.148057 0.918133 Uiso 0.0504 2 1 d . . .
H5c H -0.142292 0.239447 0.804729 Uiso 0.0504 2 1 d . . .
H6a H 0.377901 0.182518 0.911712 Uiso 0.0687 2 1 d . . .
H6b H 0.279432 0.349685 0.956874 Uiso 0.0687 2 1 d . . .
H6c H 0.212587 0.190183 1.008325 Uiso 0.0687 2 1 d . . .

loop_
_atom_site_aniso_label
_atom_site_aniso_type_symbol
_atom_site_aniso_U_11
_atom_site_aniso_U_22
_atom_site_aniso_U_33
_atom_site_aniso_U_12
_atom_site_aniso_U_13
_atom_site_aniso_U_23
Nb1 Nb 0.0246(3) 0.0318(3) 0.0296(3) -0.0082(2) 0.0034(2) -0.0122(2)
Cl1 Cl 0.0319(9) 0.0377(10) 0.0361(9) -0.0140(7) 0.0039(7) -0.0168(8)
Cl2 Cl 0.0345(9) 0.0459(11) 0.0310(9) -0.0171(8) 0.0071(7) -0.0153(8)
Cl3 Cl 0.0405(10) 0.0425(11) 0.0339(9) -0.0209(8) 0.0052(7) -0.0157(8)
O3 O 0.038(3) 0.044(3) 0.036(3) -0.015(3) 0.004(2) -0.015(3)
O1 O 0.027(3) 0.033(3) 0.033(3) -0.009(2) 0.010(2) -0.011(2)
N1 N 0.034(3) 0.037(4) 0.028(3) -0.015(3) 0.005(3) -0.013(3)
C1 C 0.029(4) 0.031(4) 0.026(3) -0.004(3) 0.002(3) -0.014(3)
C2 C 0.043(4) 0.041(4) 0.029(4) -0.017(4) 0.002(3) -0.013(3)
C3 C 0.027(4) 0.024(4) 0.041(4) 0.005(3) 0.001(3) -0.010(3)
O2 O 0.025(3) 0.027(3) 0.044(3) 0.006(2) -0.008(2) -0.010(2)
N2 N 0.032(3) 0.041(4) 0.030(3) -0.009(3) 0.005(3) -0.012(3)
C4 C 0.024(3) 0.023(3) 0.035(4) 0.005(3) 0.000(3) -0.012(3)
C5 C 0.046(5) 0.014(3) 0.052(5) 0.007(3) 0.003(4) -0.008(3)
C6 C 0.038(5) 0.082(8) 0.044(5) -0.007(5) -0.004(4) -0.016(5)

loop_
_atom_type_symbol
_atom_type_scat_dispersion_real
_atom_type_scat_dispersion_imag
_atom_type_scat_source
_atom_type_scat_Cromer_Mann_a1
_atom_type_scat_Cromer_Mann_b1
_atom_type_scat_Cromer_Mann_a2
_atom_type_scat_Cromer_Mann_b2
_atom_type_scat_Cromer_Mann_a3
_atom_type_scat_Cromer_Mann_b3
_atom_type_scat_Cromer_Mann_a4
_atom_type_scat_Cromer_Mann_b4
_atom_type_scat_Cromer_Mann_c
C 0.0181 0.0091 'International Tables Vol C tables 4.2.6.8 and 6.1.1.4' 2.31 20.843901 1.02 10.2075 1.5886 0.5687 0.865 51.651199 0.2156
H 0.0000 0.0000 'International Tables Vol C tables 4.2.6.8 and 6.1.1.4' 0.493002 10.5109 0.322912 26.1257 0.140191 3.14236 0.04081 57.799702 0.003038
Cl 0.3639 0.7018 'International Tables Vol C tables 4.2.6.8 and 6.1.1.4' 11.4604 0.0104 7.1964 1.1662 6.2556 18.5194 1.6455 47.7784 -9.5574
N 0.0311 0.0180 'International Tables Vol C tables 4.2.6.8 and 6.1.1.4' 12.2126 0.0057 3.1322 9.8933 2.0125 28.997499 1.1663 0.5826 -11.529
Nb -0.1121 2.4826 'International Tables Vol C tables 4.2.6.8 and 6.1.1.4' 17.614201 1.18865 12.0144 11.766 4.04183 0.204785 3.53346 69.7957 3.75591
O 0.0492 0.0322 'International Tables Vol C tables 4.2.6.8 and 6.1.1.4' 3.0485 13.2771 2.2868 5.7011 1.5463 0.3239 0.867 32.908901 0.2508

loop_
_geom_angle_atom_site_label_1
_geom_angle_atom_site_label_2
_geom_angle_atom_site_label_3
_geom_angle_site_symmetry_1
_geom_angle_site_symmetry_2
_geom_angle_site_symmetry_3
_geom_angle
_geom_angle_publ_flag
Cl1 Nb1 Cl2 . . . 93.62(8) ?
Cl1 Nb1 Cl3 . . . 166.03(7) ?
Cl1 Nb1 O3 . . . 95.3(3) ?
Cl2 Nb1 Cl3 . . . 90.93(9) ?
Cl2 Nb1 O3 . . . 98.9(2) ?
Cl3 Nb1 O3 . . . 97.1(3) ?
C1 N1 C2 . . . 119.8(8) ?
C1 N1 C3 . . . 122.1(8) ?
C2 N1 C3 . . . 118.1(7) ?
O1 C1 N1 . . . 122.2(9) ?
O1 C1 H1 . . . 118.92 ?
N1 C1 H1 . . . 118.92 ?
N1 C2 H2a . . . 109.47 ?
N1 C2 H2b . . . 109.47 ?
N1 C2 H2c . . . 109.47 ?
H2a C2 H2b . . . 109.47 ?
H2a C2 H2c . . . 109.47 ?
H2b C2 H2c . . . 109.47 ?
N1 C3 H3a . . . 109.47 ?
N1 C3 H3b . . . 109.47 ?
N1 C3 H3c . . . 109.47 ?
H3a C3 H3b . . . 109.47 ?
H3a C3 H3c . . . 109.47 ?
H3b C3 H3c . . . 109.47 ?
C4 N2 C5 . . . 122.5(7) ?
C4 N2 C6 . . . 119.7(10) ?
C5 N2 C6 . . . 117.7(8) ?
O2 C4 N2 . . . 123.4(9) ?
O2 C4 H4 . . . 118.32 ?
N2 C4 H4 . . . 118.32 ?
N2 C5 H5a . . . 109.47 ?
N2 C5 H5b . . . 109.47 ?
N2 C5 H5c . . . 109.47 ?
H5a C5 H5b . . . 109.47 ?
H5a C5 H5c . . . 109.47 ?
H5b C5 H5c . . . 109.47 ?
N2 C6 H6a . . . 109.47 ?
N2 C6 H6b . . . 109.47 ?
N2 C6 H6c . . . 109.47 ?
H6a C6 H6b . . . 109.47 ?
H6a C6 H6c . . . 109.47 ?
H6b C6 H6c . . . 109.47 ?

loop_
_geom_bond_atom_site_label_1
_geom_bond_atom_site_label_2
_geom_bond_site_symmetry_1
_geom_bond_site_symmetry_2
_geom_bond_distance
_geom_bond_publ_flag
Nb1 Cl1 . . 2.404(3) ?
Nb1 Cl2 . . 2.366(2) ?
Nb1 Cl3 . . 2.402(3) ?
Nb1 O3 . . 1.704(6) ?
O1 C1 . . 1.233(10) ?
N1 C1 . . 1.326(10) ?
N1 C2 . . 1.459(13) ?
N1 C3 . . 1.465(12) ?
C1 H1 . . 0.96 ?
C2 H2a . . 0.96 ?
C2 H2b . . 0.96 ?
C2 H2c . . 0.96 ?
C3 H3a . . 0.96 ?
C3 H3b . . 0.96 ?
C3 H3c . . 0.96 ?
O2 C4 . . 1.262(9) ?
N2 C4 . . 1.277(10) ?
N2 C5 . . 1.459(14) ?
N2 C6 . . 1.459(13) ?
C4 H4 . . 0.96 ?
C5 H5a . . 0.96 ?
C5 H5b . . 0.96 ?
C5 H5c . . 0.96 ?
C6 H6a . . 0.96 ?
C6 H6b . . 0.96 ?
C6 H6c . . 0.96 ?
